data_4306846
loop_
_publ_author_name
'Renzo Cini'
'Sandra Defazio'
'Gabriella Tamasi'
'Mario Casolaro'
'Luigi Messori'
'Angela Casini'
'Margherita Morpurgo'
'Michael Hursthouse'

_publ_section_title
;
fac-{Ru(CO)3}2+-Core Complexes and Design of Metal-Based Drugs. Synthesis,
Structure, and Reactivity of Ru-Thiazole Derivative with Serum Proteins
and Absorption-Release Studies with Acryloyl and Silica Hydrogels as
Carriers in Physiological Media
;
_journal_name_full 'Inorganic Chemistry'
_journal_page_first 79
_journal_page_last 92
_journal_paper_doi 10.1021/ic060755s
_journal_volume 46
_journal_year 2007
_chemical_formula_moiety cis,trans,cis-[Ru(CO)2Cl2(THZ)2]
_chemical_formula_sum 'C8 H6 Cl2 N2 O2 Ru S2'
_chemical_formula_weight 398.24
_chemical_name_systematic
;
 trans,cis,cis-dicloro-bis(carbonyl)bis(thiazole)ruthenium(II)
;
_space_group_IT_number 15
_symmetry_cell_setting monoclinic
_symmetry_space_group_name_Hall '-C 2yc'
_symmetry_space_group_name_H-M 'C 1 2/c 1'
_atom_sites_solution_hydrogens geom
_atom_sites_solution_primary direct
_atom_sites_solution_secondary difmap
_audit_creation_method SHELXL-97
_cell_angle_alpha 90.00
_cell_angle_beta 92.85(1)
_cell_angle_gamma 90.00
_cell_formula_units_Z 4
_cell_length_a 7.256(1)
_cell_length_b 14.497(2)
_cell_length_c 13.004(1)
_cell_measurement_reflns_used 31
_cell_measurement_temperature 293(2)
_cell_measurement_theta_max 30
_cell_measurement_theta_min 6
_cell_volume 1366.2(3)
_computing_cell_refinement 'XSCAN (Siemens, 1994)'
_computing_data_collection 'XSCAN (Siemens, 1994)'
_computing_data_reduction 'XSCAN and XEMP (Siemens, 1994)'
_computing_molecular_graphics 'ORTEP-III (Farrugia, 1998)'
_computing_publication_material 'CIFTAB (Sheldrick, 1997)'
_computing_structure_refinement 'SHELXL-97 (Sheldrick, 1997)'
_computing_structure_solution 'SHELXL-97 (Sheldrick, 1997)'
_diffrn_ambient_temperature 293(2)
_diffrn_measured_fraction_theta_full 1.000
_diffrn_measured_fraction_theta_max 1.000
_diffrn_measurement_device_type 'Siemens P4'
_diffrn_measurement_method \w
_diffrn_radiation_monochromator graphite
_diffrn_radiation_source 'fine-focus sealed tube'
_diffrn_radiation_type MoK\a
_diffrn_radiation_wavelength 0.71073
_diffrn_reflns_av_R_equivalents 0.0094
_diffrn_reflns_av_sigmaI/netI 0.0212
_diffrn_reflns_limit_h_max 8
_diffrn_reflns_limit_h_min -8
_diffrn_reflns_limit_k_max 17
_diffrn_reflns_limit_k_min -4
_diffrn_reflns_limit_l_max 15
_diffrn_reflns_limit_l_min -15
_diffrn_reflns_number 1319
_diffrn_reflns_theta_full 25.00
_diffrn_reflns_theta_max 25.00
_diffrn_reflns_theta_min 2.81
_diffrn_standards_interval_count 97
_diffrn_standards_number 3
_exptl_absorpt_coefficient_mu 1.833
_exptl_absorpt_correction_T_max 0.5265
_exptl_absorpt_correction_T_min 0.4536
_exptl_absorpt_correction_type psi-scan
_exptl_crystal_colour 'pale yellow'
_exptl_crystal_density_diffrn 1.936
_exptl_crystal_density_method 'not measured'
_exptl_crystal_description parallelepiped
_exptl_crystal_F_000 776
_exptl_crystal_size_max 0.60
_exptl_crystal_size_mid 0.35
_exptl_crystal_size_min 0.35
_refine_diff_density_max 0.345
_refine_diff_density_min -0.335
_refine_diff_density_rms 0.070
_refine_ls_extinction_method none
_refine_ls_goodness_of_fit_ref 1.074
_refine_ls_hydrogen_treatment mixed
_refine_ls_matrix_type full
_refine_ls_number_parameters 98
_refine_ls_number_reflns 1218
_refine_ls_number_restraints 8
_refine_ls_restrained_S_all 1.103
_refine_ls_R_factor_all 0.0366
_refine_ls_R_factor_gt 0.0275
_refine_ls_shift/su_max 0.000
_refine_ls_shift/su_mean 0.000
_refine_ls_structure_factor_coef Fsqd
_refine_ls_weighting_details 'calc w=1/[\s^2^(Fo^2^)+(0.0332P)^2^+1.0289P] where P=(Fo^2^+2Fc^2^)/3'
_refine_ls_weighting_scheme calc
_refine_ls_wR_factor_gt 0.0613
_refine_ls_wR_factor_ref 0.0660
_reflns_number_gt 1062
_reflns_number_total 1218
_reflns_threshold_expression >2sigma(I)
_cod_data_source_file ic060755ssi20060504_110146_2.cif
_cod_data_source_block rudtc2c4
_cod_depositor_comments
;
The following automatic conversions were performed:
'_symmetry_cell_setting' value 'Monoclinic' changed to 'monoclinic'
according to '/home/saulius/struct/CIF-dictionaries/cif_core.dic'
dictionary named 'cif_core.dic' version 2.4.1 from 2010-06-29.

Automatic conversion script
Id: cif_fix_enum 1527 2010-12-29 10:47:43Z saulius 
;
_cod_database_code 4306846

loop_
_symmetry_equiv_pos_as_xyz
'x, y, z'
'-x, y, -z+1/2'
'x+1/2, y+1/2, z'
'-x+1/2, y+1/2, -z+1/2'
'-x, -y, -z'
'x, -y, z-1/2'
'-x+1/2, -y+1/2, -z'
'x+1/2, -y+1/2, z-1/2'

loop_
_atom_site_label
_atom_site_type_symbol
_atom_site_fract_x
_atom_site_fract_y
_atom_site_fract_z
_atom_site_U_iso_or_equiv
_atom_site_adp_type
_atom_site_occupancy
_atom_site_symmetry_multiplicity
_atom_site_calc_flag
_atom_site_refinement_flags
_atom_site_disorder_assembly
_atom_site_disorder_group
Ru1 Ru 0.5000 0.13952(3) 0.2500 0.04187(15) Uani 1 2 d S . .
Cl1 Cl 0.25239(15) 0.14343(8) 0.12194(9) 0.0720(3) Uani 1 1 d . . .
C1 C 0.3726(6) 0.0461(3) 0.3232(3) 0.0570(10) Uani 1 1 d . . .
O1 O 0.2979(5) -0.0052(2) 0.3605(3) 0.0997(12) Uani 1 1 d . . .
N1 N 0.3702(4) 0.24773(19) 0.3325(2) 0.0485(7) Uani 1 1 d D C .
C2 C 0.4609(7) 0.3214(3) 0.3719(3) 0.0698(12) Uani 1 1 d D . .
H2 H 0.5864 0.3290 0.3631 0.084 Uiso 1 1 calc R A 1
C5 C 0.1916(5) 0.2517(3) 0.3493(3) 0.0652(11) Uani 1 1 d D . .
H5 H 0.1046 0.2065 0.3322 0.078 Uiso 1 1 calc R B 1
C4' C 0.3300(18) 0.3852(11) 0.4064(19) 0.095(12) Uani 0.508(11) 1 d PD C 2
H4' H 0.3596 0.4453 0.4262 0.115 Uiso 0.508(11) 1 calc PR C 2
S3 S 0.3448(7) 0.3977(5) 0.4360(6) 0.0815(17) Uani 0.492(11) 1 d PD C 1
S3' S 0.1153(12) 0.3416(4) 0.4082(6) 0.096(2) Uani 0.498(12) 1 d PD C 2
C4 C 0.157(2) 0.3362(12) 0.398(2) 0.100(11) Uani 0.502(12) 1 d PD C 1
H4 H 0.0376 0.3569 0.4078 0.120 Uiso 0.502(12) 1 calc PR C 1

loop_
_atom_site_aniso_label
_atom_site_aniso_U_11
_atom_site_aniso_U_22
_atom_site_aniso_U_33
_atom_site_aniso_U_23
_atom_site_aniso_U_13
_atom_site_aniso_U_12
Ru1 0.0382(2) 0.0388(2) 0.0489(3) 0.000 0.00488(16) 0.000
Cl1 0.0586(6) 0.0832(7) 0.0731(7) -0.0035(6) -0.0077(5) -0.0059(5)
C1 0.061(2) 0.039(2) 0.073(3) -0.0051(18) 0.014(2) 0.0011(18)
O1 0.114(3) 0.072(2) 0.117(3) 0.015(2) 0.042(3) -0.004(2)
N1 0.0489(17) 0.0464(17) 0.0509(18) 0.0018(14) 0.0096(14) 0.0044(13)
C2 0.087(3) 0.054(2) 0.071(3) -0.014(2) 0.024(2) -0.014(2)
C5 0.047(2) 0.084(3) 0.064(3) 0.011(2) 0.006(2) 0.019(2)
C4' 0.19(3) 0.046(9) 0.053(12) -0.006(7) 0.025(10) 0.019(9)
S3 0.115(3) 0.059(2) 0.072(4) -0.015(2) 0.0184(18) 0.0191(17)
S3' 0.105(4) 0.111(3) 0.072(3) 0.0026(19) 0.029(3) 0.064(2)
C4 0.065(10) 0.16(2) 0.078(12) -0.017(9) 0.033(8) 0.057(9)

loop_
_atom_type_symbol
_atom_type_description
_atom_type_scat_dispersion_real
_atom_type_scat_dispersion_imag
_atom_type_scat_source
C C 0.0033 0.0016 'International Tables Vol C Tables 4.2.6.8 and 6.1.1.4'
H H 0.0000 0.0000 'International Tables Vol C Tables 4.2.6.8 and 6.1.1.4'
N N 0.0061 0.0033 'International Tables Vol C Tables 4.2.6.8 and 6.1.1.4'
O O 0.0106 0.0060 'International Tables Vol C Tables 4.2.6.8 and 6.1.1.4'
S S 0.1246 0.1234 'International Tables Vol C Tables 4.2.6.8 and 6.1.1.4'
Cl Cl 0.1484 0.1585 'International Tables Vol C Tables 4.2.6.8 and 6.1.1.4'
Ru Ru -1.2594 0.8363 'International Tables Vol C Tables 4.2.6.8 and 6.1.1.4'

loop_
_geom_angle_atom_site_label_1
_geom_angle_atom_site_label_2
_geom_angle_atom_site_label_3
_geom_angle
_geom_angle_site_symmetry_1
_geom_angle_site_symmetry_3
_geom_angle_publ_flag
C1 Ru1 C1 90.2(2) 2_655 . ?
C1 Ru1 N1 177.15(14) 2_655 . ?
C1 Ru1 N1 91.94(13) . . ?
C1 Ru1 N1 91.94(13) 2_655 2_655 ?
C1 Ru1 N1 177.15(14) . 2_655 ?
N1 Ru1 N1 85.96(15) . 2_655 ?
C1 Ru1 Cl1 89.92(13) 2_655 2_655 ?
C1 Ru1 Cl1 92.00(13) . 2_655 ?
N1 Ru1 Cl1 88.16(8) . 2_655 ?
N1 Ru1 Cl1 89.85(8) 2_655 2_655 ?
C1 Ru1 Cl1 92.00(13) 2_655 . ?
C1 Ru1 Cl1 89.92(13) . . ?
N1 Ru1 Cl1 89.85(8) . . ?
N1 Ru1 Cl1 88.16(8) 2_655 . ?
Cl1 Ru1 Cl1 177.28(6) 2_655 . ?
O1 C1 Ru1 177.2(5) . . ?
C5 N1 C2 111.5(4) . . ?
C5 N1 Ru1 124.9(3) . . ?
C2 N1 Ru1 123.6(3) . . ?
N1 C2 C4' 108.5(7) . . ?
N1 C2 S3 118.4(4) . . ?
C4' C2 S3 13.9(10) . . ?
N1 C5 C4 108.1(7) . . ?
N1 C5 S3' 118.2(5) . . ?
C4 C5 S3' 10.2(8) . . ?
C2 C4' S3' 113.3(10) . . ?
C2 S3 C4 85.5(6) . . ?
C5 S3' C4' 87.5(7) . . ?
C5 C4 S3 115.6(10) . . ?

loop_
_geom_bond_atom_site_label_1
_geom_bond_atom_site_label_2
_geom_bond_distance
_geom_bond_site_symmetry_2
_geom_bond_publ_flag
Ru1 C1 1.919(4) 2_655 ?
Ru1 C1 1.919(4) . ?
Ru1 N1 2.144(3) . ?
Ru1 N1 2.144(3) 2_655 ?
Ru1 Cl1 2.3889(11) 2_655 ?
Ru1 Cl1 2.3889(11) . ?
C1 O1 1.053(5) . ?
N1 C5 1.326(4) . ?
N1 C2 1.343(5) . ?
C2 C4' 1.415(10) . ?
C2 S3 1.643(6) . ?
C5 C4 1.406(10) . ?
C5 S3' 1.623(6) . ?
C4' S3' 1.682(10) . ?
S3 C4 1.685(10) . ?
